data_4133900
loop_
_publ_author_name
'Zhu, Lizhao'
'Zhang, Jianying'
'Yang, Hao'
'Cui, Chunming'

_publ_section_title
;
 Synthesis of Silaketenimine Anion and Its Coupling with Isocyanide.
;
_journal_issue 50
_journal_name_full 'Journal of the American Chemical Society'
_journal_page_first 19600
_journal_page_last 19604
_journal_paper_doi 10.1021/jacs.9b11913
_journal_volume 141
_journal_year 2019
_chemical_formula_moiety 'C80 H114 B3 Li N8 O Si, C7 H8'
_chemical_formula_sum 'C87 H122 B3 Li N8 O Si'
_chemical_formula_weight 1363.39
_space_group_crystal_system triclinic
_space_group_IT_number 2
_space_group_name_Hall '-P 1'
_space_group_name_H-M_alt 'P -1'
_atom_sites_solution_hydrogens geom
_atom_sites_solution_primary dual
_atom_sites_solution_secondary difmap
_audit_creation_date 2019-10-24
_audit_creation_method
;
Olex2 1.2
(compiled 2018.05.29 svn.r3508 for OlexSys, GUI svn.r5506)
;
_audit_update_record
;
????
;
_cell_angle_alpha 76.41(3)
_cell_angle_beta 80.00(3)
_cell_angle_gamma 69.32(3)
_cell_formula_units_Z 2
_cell_length_a 13.644(3)
_cell_length_b 17.783(4)
_cell_length_c 18.523(4)
_cell_measurement_reflns_used 7588
_cell_measurement_temperature 113.1500
_cell_measurement_theta_max 27.9024
_cell_measurement_theta_min 1.1366
_cell_volume 4066.6(18)
_computing_molecular_graphics 'Olex2 (Dolomanov et al., 2009)'
_computing_publication_material 'Olex2 (Dolomanov et al., 2009)'
_computing_structure_refinement 'XH (Sheldrick, 2008)'
_computing_structure_solution 'ShelXT (Sheldrick, 2015)'
_diffrn_ambient_temperature 113.1500
_diffrn_measured_fraction_theta_full 0.998
_diffrn_measured_fraction_theta_max 0.998
_diffrn_measurement_device_type 'Bruker P4'
_diffrn_measurement_method '\w scans'
_diffrn_radiation_monochromator graphite
_diffrn_radiation_type MoK\a
_diffrn_radiation_wavelength 0.71073
_diffrn_reflns_av_R_equivalents 0.0501
_diffrn_reflns_av_unetI/netI 0.0579
_diffrn_reflns_limit_h_max 15
_diffrn_reflns_limit_h_min -15
_diffrn_reflns_limit_k_max 20
_diffrn_reflns_limit_k_min -20
_diffrn_reflns_limit_l_max 21
_diffrn_reflns_limit_l_min -21
_diffrn_reflns_number 36563
_diffrn_reflns_theta_full 24.15
_diffrn_reflns_theta_max 24.15
_diffrn_reflns_theta_min 1.25
_diffrn_source 'fine-focus sealed tube'
_exptl_absorpt_coefficient_mu 0.079
_exptl_absorpt_correction_T_max 1.0000
_exptl_absorpt_correction_T_min 0.8657
_exptl_absorpt_correction_type multi-scan
_exptl_crystal_colour colourless
_exptl_crystal_colour_primary colourless
_exptl_crystal_density_diffrn 1.113
_exptl_crystal_density_method 'not measured'
_exptl_crystal_description block
_exptl_crystal_F_000 1480
_exptl_crystal_size_max 0.2
_exptl_crystal_size_mid 0.2
_exptl_crystal_size_min 0.2
_refine_diff_density_max 0.706
_refine_diff_density_min -0.763
_refine_diff_density_rms 0.072
_refine_ls_extinction_method none
_refine_ls_goodness_of_fit_ref 1.104
_refine_ls_hydrogen_treatment constr
_refine_ls_matrix_type full
_refine_ls_number_parameters 927
_refine_ls_number_reflns 12968
_refine_ls_number_restraints 0
_refine_ls_restrained_S_all 1.104
_refine_ls_R_factor_all 0.0926
_refine_ls_R_factor_gt 0.0692
_refine_ls_shift/su_max 0.001
_refine_ls_shift/su_mean 0.000
_refine_ls_structure_factor_coef Fsqd
_refine_ls_weighting_details 'calc w=1/[\s^2^(Fo^2^)+(0.1136P)^2^+0.4455P] where P=(Fo^2^+2Fc^2^)/3'
_refine_ls_weighting_scheme calc
_refine_ls_wR_factor_gt 0.1820
_refine_ls_wR_factor_ref 0.2080
_reflns_number_gt 9971
_reflns_number_total 12968
_reflns_threshold_expression >2sigma(I)
_cod_data_source_file ja9b11913_si_004.cif
_cod_data_source_block zlz
_cod_original_cell_volume 4066.5(14)
_cod_database_code 4133900
_olex2_refinement_description
;
1. Fixed Uiso
 At 1.2 times of:
  All C(H) groups, All C(H,H) groups
 At 1.5 times of:
  All C(H,H,H) groups
2.a Ternary CH refined with riding coordinates:
 C48(H48), C59(H59), C36(H36), C45(H45), C17(H17), C33(H33), C71(H71),
 C74(H74), C10(H10), C62(H62), C19(H19), C21(H21), C7(H7), C8(H8)
2.b Secondary CH2 refined with riding coordinates:
 C24(H24A,H24B), C23(H23A,H23B), C15(H15A,H15B), C14(H14A,H14B), C6(H6A,H6B),
 C16(H16A,H16B), C11(H11A,H11B), C5(H5A,H5B), C20(H20A,H20B), C13(H13A,H13B),
 C22(H22A,H22B), C18(H18A,H18B), C9(H9A,H9B), C12(H12A,H12B), C79(H79A,H79B),
 C78(H78A,H78B), C77(H77A,H77B), C80(H80A,H80B)
2.c Aromatic/amide H refined with riding coordinates:
 C25(H25), C26(H26), C51(H51), C52(H52), C43(H43), C29(H29), C41(H41),
 C31(H31), C67(H67), C42(H42), C69(H69), C57(H57), C30(H30), C68(H68), C55(H55),
  C56(H56), C85(H85), C83(H83), C86(H86), C81(H81), C82(H82)
2.d Idealised Me refined as rotating group:
 C50(H50A,H50B,H50C), C49(H49A,H49B,H49C), C46(H46A,H46B,H46C), C60(H60A,H60B,
 H60C), C64(H64A,H64B,H64C), C73(H73A,H73B,H73C), C47(H47A,H47B,H47C), C75(H75A,
 H75B,H75C), C63(H63A,H63B,H63C), C34(H34A,H34B,H34C), C61(H61A,H61B,H61C),
 C37(H37A,H37B,H37C), C76(H76A,H76B,H76C), C38(H38A,H38B,H38C), C72(H72A,H72B,
 H72C), C35(H35A,H35B,H35C), C87(H87A,H87B,H87C)
;
_olex2_submission_special_instructions 'No special instructions were received'

loop_
_space_group_symop_id
_space_group_symop_operation_xyz
1 'x, y, z'
2 '-x, -y, -z'

loop_
_atom_site_label
_atom_site_type_symbol
_atom_site_fract_x
_atom_site_fract_y
_atom_site_fract_z
_atom_site_U_iso_or_equiv
_atom_site_adp_type
_atom_site_occupancy
_atom_site_calc_flag
_atom_site_refinement_flags_posn
Si1 Si 0.17412(7) 0.33904(5) 0.75088(7) 0.0573(3) Uani 1 d .
N5 N 0.03142(16) 0.20917(12) 0.69656(11) 0.0258(5) Uani 1 d .
N7 N 0.49400(15) 0.25615(12) 0.77564(11) 0.0243(5) Uani 1 d .
N3 N 0.37665(15) 0.19609(12) 0.72498(11) 0.0238(5) Uani 1 d .
N8 N 0.51717(16) 0.25676(13) 0.65047(11) 0.0252(5) Uani 1 d .
N6 N 0.07581(15) 0.10436(12) 0.79663(12) 0.0261(5) Uani 1 d .
N4 N 0.22222(15) 0.16360(12) 0.73341(11) 0.0246(5) Uani 1 d .
N2 N -0.00760(17) 0.44595(13) 0.84518(13) 0.0330(5) Uani 1 d .
N1 N 0.14325(18) 0.51912(13) 0.75415(13) 0.0349(6) Uani 1 d .
O1 O -0.07743(18) 0.66257(13) 0.82934(14) 0.0616(7) Uani 1 d .
C39 C 0.48666(19) 0.22509(16) 0.85507(13) 0.0259(6) Uani 1 d .
C65 C 0.13122(19) 0.03055(15) 0.84487(15) 0.0283(6) Uani 1 d .
C44 C 0.5387(2) 0.14160(16) 0.88121(14) 0.0295(6) Uani 1 d .
C25 C 0.5731(2) 0.29044(16) 0.74100(14) 0.0292(6) Uani 1 d .
H25 H 0.6111 0.3105 0.7660 0.035 Uiso 1 calc R
C27 C 0.52667(19) 0.23248(15) 0.58000(13) 0.0255(6) Uani 1 d .
C26 C 0.5867(2) 0.29052(17) 0.66792(14) 0.0303(6) Uani 1 d .
H26 H 0.6359 0.3104 0.6331 0.036 Uiso 1 calc R
C53 C 0.0344(2) 0.25363(17) 0.62070(14) 0.0301(6) Uani 1 d .
C51 C -0.0299(2) 0.12112(17) 0.78442(15) 0.0320(6) Uani 1 d .
H51 H -0.0758 0.0933 0.8132 0.038 Uiso 1 calc R
C32 C 0.6115(2) 0.16352(16) 0.56388(14) 0.0312(6) Uani 1 d .
C28 C 0.4491(2) 0.27455(16) 0.53123(14) 0.0289(6) Uani 1 d .
C52 C -0.0549(2) 0.18211(16) 0.72621(15) 0.0308(6) Uani 1 d .
H52 H -0.1218 0.2042 0.7074 0.037 Uiso 1 calc R
C2 C 0.0744(2) 0.40523(16) 0.80487(15) 0.0309(6) Uani 1 d .
C24 C 0.40596(19) 0.11613(15) 0.70112(16) 0.0298(6) Uani 1 d .
H24A H 0.4718 0.0774 0.7213 0.036 Uiso 1 calc R
H24B H 0.4153 0.1230 0.6460 0.036 Uiso 1 calc R
C40 C 0.4333(2) 0.27840(17) 0.90432(14) 0.0305(6) Uani 1 d .
C70 C 0.1566(2) -0.04470(16) 0.82189(16) 0.0342(7) Uani 1 d .
C4 C -0.0853(2) 0.40912(16) 0.88914(15) 0.0314(6) Uani 1 d .
C48 C 0.3774(2) 0.36866(17) 0.87823(15) 0.0342(6) Uani 1 d .
H48 H 0.3678 0.3773 0.8242 0.041 Uiso 1 calc R
C1 C 0.1515(2) 0.44218(17) 0.75942(15) 0.0320(6) Uani 1 d .
C3 C 0.2169(2) 0.55854(16) 0.70861(15) 0.0320(6) Uani 1 d .
C23 C 0.31333(19) 0.08657(16) 0.73369(16) 0.0307(6) Uani 1 d .
H23A H 0.3036 0.0520 0.7025 0.037 Uiso 1 calc R
H23B H 0.3230 0.0548 0.7851 0.037 Uiso 1 calc R
C66 C 0.1604(2) 0.03431(16) 0.91210(15) 0.0318(6) Uani 1 d .
C43 C 0.5340(2) 0.11280(18) 0.95795(15) 0.0368(7) Uani 1 d .
H43 H 0.5664 0.0562 0.9766 0.044 Uiso 1 calc R
C59 C -0.0887(2) 0.38658(17) 0.66098(16) 0.0367(7) Uani 1 d .
H59 H -0.0651 0.3559 0.7109 0.044 Uiso 1 calc R
C54 C -0.0226(2) 0.33738(18) 0.60286(15) 0.0353(7) Uani 1 d .
C36 C 0.3577(2) 0.34991(17) 0.54650(15) 0.0347(7) Uani 1 d .
H36 H 0.3594 0.3572 0.5981 0.042 Uiso 1 calc R
C29 C 0.4590(2) 0.24617(18) 0.46528(15) 0.0362(7) Uani 1 d .
H29 H 0.4071 0.2739 0.4313 0.043 Uiso 1 calc R
C45 C 0.6032(2) 0.08346(17) 0.82944(15) 0.0343(6) Uani 1 d .
H45 H 0.5787 0.1083 0.7787 0.041 Uiso 1 calc R
C41 C 0.4340(2) 0.24679(18) 0.98112(15) 0.0375(7) Uani 1 d .
H41 H 0.3998 0.2824 1.0155 0.045 Uiso 1 calc R
C31 C 0.6174(2) 0.13882(18) 0.49693(16) 0.0383(7) Uani 1 d .
H31 H 0.6749 0.0931 0.4846 0.046 Uiso 1 calc R
C58 C 0.0914(2) 0.20984(18) 0.56316(15) 0.0346(7) Uani 1 d .
C67 C 0.2179(2) -0.03849(18) 0.95531(17) 0.0412(7) Uani 1 d .
H67 H 0.2405 -0.0368 1.0004 0.049 Uiso 1 calc R
C17 C -0.1418(2) 0.28515(17) 0.94240(17) 0.0425(8) Uani 1 d .
H17 H -0.1201 0.2244 0.9472 0.051 Uiso 1 calc R
C15 C -0.0537(2) 0.31594(16) 0.89649(17) 0.0363(7) Uani 1 d .
H15A H -0.0404 0.3019 0.8463 0.044 Uiso 1 calc R
H15B H 0.0120 0.2888 0.9212 0.044 Uiso 1 calc R
C14 C -0.1881(2) 0.44947(17) 0.85176(17) 0.0373(7) Uani 1 d .
H14A H -0.2094 0.5096 0.8469 0.045 Uiso 1 calc R
H14B H -0.1761 0.4370 0.8010 0.045 Uiso 1 calc R
C42 C 0.4834(2) 0.16477(19) 1.00759(16) 0.0409(7) Uani 1 d .
H42 H 0.4825 0.1442 1.0598 0.049 Uiso 1 calc R
B3 B 0.4556(2) 0.23524(17) 0.71809(16) 0.0228(6) Uani 1 d .
C69 C 0.2119(2) -0.11563(17) 0.86845(18) 0.0429(8) Uani 1 d .
H69 H 0.2289 -0.1671 0.8543 0.052 Uiso 1 calc R
C57 C 0.0892(2) 0.2522(2) 0.48975(16) 0.0451(8) Uani 1 d .
H57 H 0.1266 0.2236 0.4508 0.054 Uiso 1 calc R
C33 C 0.6959(2) 0.11578(19) 0.61620(16) 0.0409(7) Uani 1 d .
H33 H 0.6724 0.1363 0.6643 0.049 Uiso 1 calc R
C6 C 0.2413(2) 0.60804(18) 0.75621(17) 0.0409(7) Uani 1 d .
H6A H 0.2791 0.5704 0.7986 0.049 Uiso 1 calc R
H6B H 0.1746 0.6450 0.7768 0.049 Uiso 1 calc R
C30 C 0.5414(2) 0.17951(18) 0.44796(16) 0.0400(7) Uani 1 d .
H30 H 0.5462 0.1615 0.4027 0.048 Uiso 1 calc R
C71 C 0.1280(2) -0.05147(18) 0.74869(17) 0.0397(7) Uani 1 d .
H71 H 0.0965 0.0052 0.7203 0.048 Uiso 1 calc R
B2 B 0.1167(2) 0.16071(17) 0.74174(16) 0.0240(6) Uani 1 d .
C16 C -0.1071(2) 0.42939(18) 0.96737(16) 0.0410(7) Uani 1 d .
H16A H -0.1273 0.4893 0.9634 0.049 Uiso 1 calc R
H16B H -0.0423 0.4031 0.9932 0.049 Uiso 1 calc R
C74 C 0.1332(2) 0.11372(18) 0.93974(16) 0.0408(7) Uani 1 d .
H74 H 0.0864 0.1581 0.9046 0.049 Uiso 1 calc R
C11 C 0.3200(2) 0.50181(17) 0.67693(17) 0.0433(8) Uani 1 d .
H11A H 0.3049 0.4705 0.6450 0.052 Uiso 1 calc R
H11B H 0.3584 0.4624 0.7183 0.052 Uiso 1 calc R
C68 C 0.2424(2) -0.11278(19) 0.93415(19) 0.0477(8) Uani 1 d .
H68 H 0.2803 -0.1618 0.9649 0.057 Uiso 1 calc R
C5 C 0.1612(2) 0.61786(18) 0.64205(17) 0.0420(7) Uani 1 d .
H5A H 0.1473 0.5863 0.6098 0.050 Uiso 1 calc R
H5B H 0.0926 0.6545 0.6606 0.050 Uiso 1 calc R
C10 C 0.3885(2) 0.55217(19) 0.63070(19) 0.0500(9) Uani 1 d .
H10 H 0.4561 0.5145 0.6106 0.060 Uiso 1 calc R
C50 C 0.4454(2) 0.41888(19) 0.88502(18) 0.0464(8) Uani 1 d .
H50A H 0.4608 0.4080 0.9369 0.070 Uiso 1 calc GR
H50B H 0.4074 0.4773 0.8697 0.070 Uiso 1 calc GR
H50C H 0.5115 0.4035 0.8528 0.070 Uiso 1 calc GR
C62 C 0.1515(2) 0.11876(18) 0.57730(16) 0.0384(7) Uani 1 d .
H62 H 0.1509 0.0989 0.6325 0.046 Uiso 1 calc R
B1 B 0.2644(2) 0.22619(17) 0.73654(15) 0.0236(6) Uani 1 d .
C19 C -0.1955(3) 0.39948(19) 1.01301(18) 0.0515(9) Uani 1 d .
H19 H -0.2085 0.4133 1.0639 0.062 Uiso 1 calc R
C49 C 0.2682(2) 0.39893(19) 0.92061(17) 0.0433(7) Uani 1 d .
H49A H 0.2286 0.3624 0.9206 0.065 Uiso 1 calc GR
H49B H 0.2302 0.4545 0.8961 0.065 Uiso 1 calc GR
H49C H 0.2759 0.3992 0.9722 0.065 Uiso 1 calc GR
C20 C -0.2960(2) 0.44009(19) 0.9738(2) 0.0518(9) Uani 1 d .
H20A H -0.3531 0.4206 1.0033 0.062 Uiso 1 calc R
H20B H -0.3183 0.5002 0.9697 0.062 Uiso 1 calc R
C13 C 0.2493(3) 0.71752(19) 0.6455(2) 0.0537(9) Uani 1 d .
H13A H 0.1820 0.7544 0.6654 0.064 Uiso 1 calc R
H13B H 0.2916 0.7515 0.6158 0.064 Uiso 1 calc R
C55 C -0.0216(2) 0.3764(2) 0.52780(16) 0.0448(8) Uani 1 d .
H55 H -0.0605 0.4329 0.5151 0.054 Uiso 1 calc R
C56 C 0.0348(2) 0.3342(2) 0.47207(17) 0.0487(8) Uani 1 d .
H56 H 0.0359 0.3618 0.4215 0.058 Uiso 1 calc R
C46 C 0.7197(2) 0.0766(2) 0.82344(18) 0.0538(9) Uani 1 d .
H46A H 0.7268 0.1311 0.8055 0.081 Uiso 1 calc GR
H46B H 0.7608 0.0407 0.7883 0.081 Uiso 1 calc GR
H46C H 0.7460 0.0537 0.8726 0.081 Uiso 1 calc GR
C21 C -0.2763(2) 0.41936(19) 0.89652(19) 0.0457(8) Uani 1 d .
H21 H -0.3419 0.4464 0.8706 0.055 Uiso 1 calc R
C60 C -0.2057(2) 0.3965(2) 0.66267(19) 0.0502(8) Uani 1 d .
H60A H -0.2295 0.4235 0.6133 0.075 Uiso 1 calc GR
H60B H -0.2473 0.4299 0.6996 0.075 Uiso 1 calc GR
H60C H -0.2147 0.3425 0.6762 0.075 Uiso 1 calc GR
C7 C 0.3091(3) 0.6588(2) 0.70981(19) 0.0501(8) Uani 1 d .
H7 H 0.3243 0.6905 0.7419 0.060 Uiso 1 calc R
C64 C 0.0974(3) 0.0725(2) 0.5463(2) 0.0583(9) Uani 1 d .
H64A H 0.0263 0.0804 0.5719 0.087 Uiso 1 calc GR
H64B H 0.1383 0.0141 0.5546 0.087 Uiso 1 calc GR
H64C H 0.0931 0.0935 0.4927 0.087 Uiso 1 calc GR
C73 C 0.2258(3) -0.0956(2) 0.70089(19) 0.0545(9) Uani 1 d .
H73A H 0.2754 -0.0648 0.6896 0.082 Uiso 1 calc GR
H73B H 0.2049 -0.0994 0.6542 0.082 Uiso 1 calc GR
H73C H 0.2596 -0.1507 0.7284 0.082 Uiso 1 calc GR
C22 C -0.2425(2) 0.32581(19) 0.9028(2) 0.0528(9) Uani 1 d .
H22A H -0.2992 0.3052 0.9314 0.063 Uiso 1 calc R
H22B H -0.2296 0.3123 0.8523 0.063 Uiso 1 calc R
C18 C -0.1633(3) 0.30662(19) 1.01975(19) 0.0535(9) Uani 1 d .
H18A H -0.0992 0.2794 1.0464 0.064 Uiso 1 calc R
H18B H -0.2203 0.2868 1.0489 0.064 Uiso 1 calc R
C9 C 0.3319(3) 0.6129(2) 0.56629(18) 0.0542(9) Uani 1 d .
H9A H 0.3191 0.5831 0.5320 0.065 Uiso 1 calc R
H9B H 0.3765 0.6457 0.5380 0.065 Uiso 1 calc R
C8 C 0.2277(3) 0.66928(19) 0.59621(18) 0.0490(8) Uani 1 d .
H8 H 0.1892 0.7077 0.5537 0.059 Uiso 1 calc R
C47 C 0.5888(3) -0.00019(19) 0.85162(18) 0.0527(9) Uani 1 d .
H47A H 0.6211 -0.0295 0.8979 0.079 Uiso 1 calc GR
H47B H 0.6226 -0.0316 0.8119 0.079 Uiso 1 calc GR
H47C H 0.5135 0.0066 0.8594 0.079 Uiso 1 calc GR
C75 C 0.2310(3) 0.1364(2) 0.93959(19) 0.0542(9) Uani 1 d .
H75A H 0.2755 0.0964 0.9768 0.081 Uiso 1 calc GR
H75B H 0.2099 0.1910 0.9519 0.081 Uiso 1 calc GR
H75C H 0.2704 0.1365 0.8900 0.081 Uiso 1 calc GR
C63 C 0.2664(2) 0.1002(2) 0.54369(18) 0.0499(8) Uani 1 d .
H63A H 0.2691 0.1144 0.4891 0.075 Uiso 1 calc GR
H63B H 0.3047 0.0419 0.5588 0.075 Uiso 1 calc GR
H63C H 0.2990 0.1326 0.5616 0.075 Uiso 1 calc GR
C34 C 0.7105(3) 0.0233(2) 0.63374(19) 0.0562(9) Uani 1 d .
H34A H 0.6433 0.0152 0.6550 0.084 Uiso 1 calc GR
H34B H 0.7629 -0.0050 0.6696 0.084 Uiso 1 calc GR
H34C H 0.7347 0.0012 0.5877 0.084 Uiso 1 calc GR
C61 C -0.0757(3) 0.47137(19) 0.64810(19) 0.0516(8) Uani 1 d .
H61A H -0.0006 0.4653 0.6408 0.077 Uiso 1 calc GR
H61B H -0.1088 0.4969 0.6916 0.077 Uiso 1 calc GR
H61C H -0.1093 0.5059 0.6036 0.077 Uiso 1 calc GR
C37 C 0.3691(3) 0.42568(19) 0.49210(19) 0.0577(9) Uani 1 d .
H37A H 0.4343 0.4338 0.4985 0.086 Uiso 1 calc GR
H37B H 0.3088 0.4736 0.5019 0.086 Uiso 1 calc GR
H37C H 0.3716 0.4185 0.4409 0.086 Uiso 1 calc GR
C76 C 0.0724(3) 0.1095(2) 1.01723(18) 0.0592(10) Uani 1 d .
H76A H 0.0107 0.0937 1.0164 0.089 Uiso 1 calc GR
H76B H 0.0493 0.1633 1.0315 0.089 Uiso 1 calc GR
H76C H 0.1180 0.0689 1.0535 0.089 Uiso 1 calc GR
C12 C 0.4119(3) 0.6004(2) 0.6801(2) 0.0594(10) Uani 1 d .
H12A H 0.4496 0.5622 0.7222 0.071 Uiso 1 calc R
H12B H 0.4575 0.6318 0.6507 0.071 Uiso 1 calc R
C38 C 0.2521(2) 0.3417(2) 0.5421(2) 0.0605(10) Uani 1 d .
H38A H 0.2455 0.3411 0.4904 0.091 Uiso 1 calc GR
H38B H 0.1955 0.3882 0.5587 0.091 Uiso 1 calc GR
H38C H 0.2472 0.2906 0.5743 0.091 Uiso 1 calc GR
C72 C 0.0460(3) -0.0952(2) 0.7620(2) 0.0625(10) Uani 1 d .
H72A H 0.0751 -0.1509 0.7899 0.094 Uiso 1 calc GR
H72B H 0.0276 -0.0974 0.7139 0.094 Uiso 1 calc GR
H72C H -0.0172 -0.0651 0.7907 0.094 Uiso 1 calc GR
C35 C 0.8000(2) 0.1309(3) 0.5850(2) 0.0614(10) Uani 1 d .
H35A H 0.8263 0.1098 0.5386 0.092 Uiso 1 calc GR
H35B H 0.8517 0.1029 0.6215 0.092 Uiso 1 calc GR
H35C H 0.7889 0.1898 0.5750 0.092 Uiso 1 calc GR
C79 C -0.1551(3) 0.8038(2) 0.8133(2) 0.0692(11) Uani 1 d .
H79A H -0.1979 0.8459 0.7754 0.083 Uiso 1 calc R
H79B H -0.1184 0.8298 0.8364 0.083 Uiso 1 calc R
C78 C -0.2216(3) 0.7667(2) 0.8697(2) 0.0665(11) Uani 1 d .
H78A H -0.2881 0.7742 0.8501 0.080 Uiso 1 calc R
H78B H -0.2386 0.7918 0.9147 0.080 Uiso 1 calc R
C84 C 0.4576(4) 0.2895(3) 0.1984(2) 0.0727(11) Uani 1 d .
C85 C 0.4954(3) 0.2048(3) 0.2090(2) 0.0771(13) Uani 1 d .
H85 H 0.5544 0.1779 0.1780 0.092 Uiso 1 calc R
C77 C -0.1603(3) 0.6794(2) 0.8877(2) 0.0816(14) Uani 1 d .
H77A H -0.1311 0.6668 0.9361 0.098 Uiso 1 calc R
H77B H -0.2056 0.6455 0.8912 0.098 Uiso 1 calc R
C80 C -0.0794(4) 0.7375(2) 0.7791(3) 0.0986(18) Uani 1 d .
H80A H -0.1008 0.7381 0.7305 0.118 Uiso 1 calc R
H80B H -0.0087 0.7436 0.7706 0.118 Uiso 1 calc R
C83 C 0.3732(4) 0.3272(4) 0.2428(3) 0.0959(16) Uani 1 d .
H83 H 0.3481 0.3853 0.2358 0.115 Uiso 1 calc R
C86 C 0.4453(4) 0.1587(3) 0.2664(3) 0.0884(14) Uani 1 d .
H86 H 0.4706 0.1006 0.2751 0.106 Uiso 1 calc R
C81 C 0.3602(5) 0.1996(5) 0.3089(3) 0.1045(19) Uani 1 d .
H81 H 0.3250 0.1699 0.3474 0.125 Uiso 1 calc R
C82 C 0.3247(5) 0.2843(5) 0.2962(3) 0.111(2) Uani 1 d .
H82 H 0.2650 0.3122 0.3260 0.133 Uiso 1 calc R
C87 C 0.5125(5) 0.3373(4) 0.1386(3) 0.128(2) Uani 1 d .
H87A H 0.5749 0.3387 0.1569 0.192 Uiso 1 calc GR
H87B H 0.4646 0.3933 0.1251 0.192 Uiso 1 calc GR
H87C H 0.5338 0.3114 0.0947 0.192 Uiso 1 calc GR
Li1 Li 0.0111(4) 0.5542(3) 0.8171(3) 0.0486(14) Uani 1 d .

loop_
_atom_site_aniso_label
_atom_site_aniso_U_11
_atom_site_aniso_U_22
_atom_site_aniso_U_33
_atom_site_aniso_U_23
_atom_site_aniso_U_13
_atom_site_aniso_U_12
Si1 0.0391(5) 0.0317(5) 0.1025(8) -0.0317(5) 0.0340(5) -0.0201(4)
N5 0.0260(11) 0.0267(12) 0.0256(11) -0.0035(9) -0.0026(9) -0.0108(9)
N7 0.0240(11) 0.0281(12) 0.0234(11) -0.0049(9) 0.0011(9) -0.0132(9)
N3 0.0223(11) 0.0229(11) 0.0276(11) -0.0064(9) 0.0001(9) -0.0093(9)
N8 0.0262(11) 0.0295(12) 0.0224(11) -0.0064(9) 0.0012(9) -0.0128(9)
N6 0.0216(11) 0.0257(12) 0.0325(12) -0.0051(10) -0.0006(9) -0.0108(9)
N4 0.0223(11) 0.0198(11) 0.0316(12) -0.0061(9) -0.0011(9) -0.0066(9)
N2 0.0307(12) 0.0256(12) 0.0416(13) -0.0100(10) 0.0069(11) -0.0105(10)
N1 0.0384(13) 0.0236(12) 0.0427(14) -0.0082(10) 0.0047(11) -0.0131(10)
O1 0.0606(15) 0.0303(12) 0.0768(17) -0.0123(11) 0.0309(13) -0.0105(11)
C39 0.0236(13) 0.0360(16) 0.0207(13) -0.0043(11) -0.0002(11) -0.0146(12)
C65 0.0237(13) 0.0222(14) 0.0359(15) 0.0000(11) 0.0033(12) -0.0102(11)
C44 0.0260(14) 0.0343(16) 0.0273(14) -0.0013(12) -0.0042(11) -0.0111(12)
C25 0.0279(14) 0.0378(16) 0.0304(14) -0.0072(12) -0.0014(12) -0.0210(12)
C27 0.0281(14) 0.0319(15) 0.0222(13) -0.0075(11) 0.0029(11) -0.0177(12)
C26 0.0275(14) 0.0405(16) 0.0287(14) -0.0076(12) 0.0040(12) -0.0204(12)
C53 0.0273(14) 0.0365(16) 0.0285(14) -0.0014(12) -0.0066(12) -0.0141(12)
C51 0.0232(14) 0.0364(16) 0.0392(16) -0.0063(13) 0.0022(12) -0.0161(12)
C32 0.0329(15) 0.0340(15) 0.0282(14) -0.0064(12) 0.0037(12) -0.0155(12)
C28 0.0314(14) 0.0335(15) 0.0243(13) -0.0036(11) -0.0007(12) -0.0157(12)
C52 0.0216(13) 0.0330(15) 0.0393(16) -0.0045(13) -0.0032(12) -0.0121(12)
C2 0.0272(14) 0.0257(14) 0.0412(16) -0.0064(12) 0.0007(13) -0.0119(12)
C24 0.0251(13) 0.0248(14) 0.0403(15) -0.0117(12) -0.0010(12) -0.0067(11)
C40 0.0306(14) 0.0394(16) 0.0257(14) -0.0077(12) 0.0001(12) -0.0168(13)
C70 0.0336(15) 0.0270(15) 0.0409(16) -0.0030(13) 0.0076(13) -0.0159(12)
C4 0.0313(14) 0.0227(14) 0.0382(15) -0.0070(12) 0.0057(12) -0.0100(12)
C48 0.0391(16) 0.0390(17) 0.0262(14) -0.0095(12) 0.0000(12) -0.0142(13)
C1 0.0266(14) 0.0316(16) 0.0385(15) -0.0085(12) 0.0038(12) -0.0126(12)
C3 0.0346(15) 0.0256(14) 0.0359(15) -0.0051(12) 0.0048(12) -0.0144(12)
C23 0.0246(13) 0.0252(14) 0.0435(16) -0.0106(12) -0.0006(12) -0.0084(11)
C66 0.0273(14) 0.0277(15) 0.0336(15) 0.0015(12) -0.0017(12) -0.0061(12)
C43 0.0391(16) 0.0370(17) 0.0302(15) 0.0016(13) -0.0043(13) -0.0121(13)
C59 0.0366(16) 0.0331(16) 0.0359(16) 0.0011(13) -0.0090(13) -0.0081(13)
C54 0.0279(14) 0.0420(18) 0.0348(15) -0.0013(13) -0.0093(12) -0.0109(13)
C36 0.0345(15) 0.0384(17) 0.0287(14) -0.0057(12) -0.0025(12) -0.0097(13)
C29 0.0449(17) 0.0401(17) 0.0262(14) -0.0038(12) -0.0047(13) -0.0180(14)
C45 0.0315(15) 0.0357(16) 0.0302(14) -0.0034(12) -0.0013(12) -0.0070(13)
C41 0.0420(16) 0.0425(18) 0.0276(14) -0.0104(13) -0.0005(13) -0.0125(14)
C31 0.0383(16) 0.0393(17) 0.0372(16) -0.0151(14) 0.0084(14) -0.0130(14)
C58 0.0325(15) 0.0461(18) 0.0287(14) -0.0073(13) -0.0037(12) -0.0167(13)
C67 0.0410(17) 0.0380(18) 0.0381(16) 0.0002(14) -0.0052(14) -0.0092(14)
C17 0.0436(17) 0.0240(15) 0.0538(19) -0.0052(14) 0.0118(15) -0.0129(13)
C15 0.0352(15) 0.0267(15) 0.0449(17) -0.0101(13) 0.0067(13) -0.0102(12)
C14 0.0326(15) 0.0289(15) 0.0473(17) -0.0043(13) -0.0023(13) -0.0088(12)
C42 0.0463(17) 0.0494(19) 0.0254(14) 0.0000(13) -0.0049(13) -0.0174(15)
B3 0.0218(14) 0.0199(15) 0.0237(14) -0.0031(12) -0.0020(12) -0.0039(12)
C69 0.0475(18) 0.0238(16) 0.0524(19) -0.0052(14) 0.0033(15) -0.0106(14)
C57 0.0454(18) 0.063(2) 0.0294(16) -0.0082(15) -0.0025(14) -0.0217(17)
C33 0.0347(16) 0.0490(19) 0.0336(16) -0.0128(14) 0.0019(13) -0.0064(14)
C6 0.0464(18) 0.0403(18) 0.0412(17) -0.0103(14) 0.0030(14) -0.0221(14)
C30 0.0532(19) 0.0440(18) 0.0285(15) -0.0120(13) -0.0029(14) -0.0202(15)
C71 0.0471(17) 0.0322(16) 0.0453(17) -0.0087(13) 0.0012(14) -0.0217(14)
B2 0.0234(15) 0.0238(15) 0.0277(15) -0.0108(12) 0.0005(12) -0.0087(12)
C16 0.0495(18) 0.0326(16) 0.0392(16) -0.0110(13) 0.0075(14) -0.0142(14)
C74 0.0506(18) 0.0301(16) 0.0362(16) -0.0052(13) -0.0160(14) -0.0018(14)
C11 0.0453(18) 0.0299(16) 0.0471(18) -0.0051(14) 0.0122(15) -0.0122(14)
C68 0.0458(18) 0.0301(17) 0.053(2) 0.0059(15) -0.0039(16) -0.0050(14)
C5 0.0451(18) 0.0382(17) 0.0441(17) -0.0037(14) -0.0024(14) -0.0191(14)
C10 0.0429(18) 0.0370(18) 0.058(2) -0.0010(16) 0.0182(16) -0.0140(15)
C50 0.0487(18) 0.0412(18) 0.0533(19) -0.0133(15) -0.0014(16) -0.0182(15)
C62 0.0385(16) 0.0479(19) 0.0337(15) -0.0155(14) 0.0023(13) -0.0176(14)
B1 0.0242(15) 0.0248(16) 0.0216(14) -0.0019(12) 0.0005(12) -0.0107(12)
C19 0.065(2) 0.0368(18) 0.0439(18) -0.0103(15) 0.0178(17) -0.0150(16)
C49 0.0444(17) 0.0429(18) 0.0413(17) -0.0136(14) 0.0042(14) -0.0130(15)
C20 0.0438(18) 0.0356(18) 0.070(2) -0.0128(16) 0.0256(17) -0.0179(15)
C13 0.063(2) 0.0350(18) 0.065(2) -0.0041(16) 0.0098(18) -0.0289(16)
C55 0.0415(17) 0.0489(19) 0.0373(17) 0.0070(15) -0.0141(14) -0.0115(15)
C56 0.0481(19) 0.067(2) 0.0286(16) 0.0027(16) -0.0103(15) -0.0202(17)
C46 0.0318(16) 0.077(3) 0.0422(18) -0.0143(17) -0.0036(14) -0.0037(16)
C21 0.0315(16) 0.0393(18) 0.067(2) -0.0117(16) 0.0028(15) -0.0146(14)
C60 0.0393(17) 0.049(2) 0.055(2) -0.0060(16) -0.0143(16) -0.0031(15)
C7 0.056(2) 0.053(2) 0.054(2) -0.0146(17) 0.0050(17) -0.0344(17)
C64 0.050(2) 0.063(2) 0.075(2) -0.033(2) 0.0026(18) -0.0249(18)
C73 0.070(2) 0.0414(19) 0.059(2) -0.0228(16) 0.0105(18) -0.0266(17)
C22 0.0438(18) 0.0432(19) 0.076(2) -0.0160(17) 0.0137(17) -0.0263(16)
C18 0.060(2) 0.0396(18) 0.0496(19) -0.0005(15) 0.0176(17) -0.0185(16)
C9 0.068(2) 0.044(2) 0.0473(19) -0.0030(16) 0.0123(17) -0.0272(17)
C8 0.060(2) 0.0374(18) 0.0458(18) 0.0051(15) -0.0010(16) -0.0216(16)
C47 0.068(2) 0.0337(18) 0.0463(19) -0.0055(15) -0.0016(17) -0.0076(16)
C75 0.074(2) 0.0405(19) 0.054(2) -0.0107(16) -0.0208(18) -0.0177(17)
C63 0.0432(18) 0.061(2) 0.0487(19) -0.0145(16) 0.0021(15) -0.0210(16)
C34 0.058(2) 0.047(2) 0.0464(19) -0.0099(16) -0.0039(17) 0.0032(17)
C61 0.059(2) 0.0350(18) 0.053(2) 0.0012(15) -0.0016(17) -0.0135(16)
C37 0.061(2) 0.0375(19) 0.058(2) -0.0026(16) 0.0110(18) -0.0082(16)
C76 0.059(2) 0.059(2) 0.0429(19) -0.0125(17) -0.0032(17) 0.0019(18)
C12 0.049(2) 0.065(2) 0.067(2) 0.0002(19) 0.0015(18) -0.0334(18)
C38 0.0380(18) 0.079(3) 0.067(2) -0.025(2) 0.0078(17) -0.0210(18)
C72 0.069(2) 0.066(2) 0.073(2) -0.023(2) 0.003(2) -0.044(2)
C35 0.0370(18) 0.092(3) 0.056(2) -0.022(2) -0.0022(16) -0.0169(18)
C79 0.056(2) 0.0348(19) 0.107(3) -0.018(2) 0.018(2) -0.0115(17)
C78 0.069(2) 0.045(2) 0.077(3) -0.0249(19) 0.019(2) -0.0118(18)
C84 0.078(3) 0.083(3) 0.066(3) -0.004(2) -0.027(2) -0.034(3)
C85 0.059(2) 0.112(4) 0.069(3) -0.031(3) -0.015(2) -0.026(3)
C77 0.082(3) 0.054(2) 0.073(3) -0.008(2) 0.036(2) -0.002(2)
C80 0.095(3) 0.036(2) 0.130(4) -0.010(2) 0.062(3) -0.017(2)
C83 0.082(3) 0.117(4) 0.091(4) -0.042(3) -0.033(3) -0.009(3)
C86 0.090(3) 0.114(4) 0.078(3) -0.016(3) -0.023(3) -0.048(3)
C81 0.105(4) 0.175(6) 0.055(3) -0.006(4) -0.020(3) -0.077(5)
C82 0.097(4) 0.181(7) 0.067(4) -0.035(4) -0.017(3) -0.049(5)
C87 0.150(5) 0.157(6) 0.103(4) 0.020(4) -0.051(4) -0.092(5)
Li1 0.043(3) 0.028(3) 0.069(4) -0.017(2) 0.023(3) -0.013(2)

loop_
_atom_type_symbol
_atom_type_description
_atom_type_scat_dispersion_real
_atom_type_scat_dispersion_imag
_atom_type_scat_source
C C 0.0033 0.0016 'International Tables Vol C Tables 4.2.6.8 and 6.1.1.4'
H H 0.0000 0.0000 'International Tables Vol C Tables 4.2.6.8 and 6.1.1.4'
B B 0.0013 0.0007 'International Tables Vol C Tables 4.2.6.8 and 6.1.1.4'
Li Li -0.0003 0.0001 'International Tables Vol C Tables 4.2.6.8 and 6.1.1.4'
N N 0.0061 0.0033 'International Tables Vol C Tables 4.2.6.8 and 6.1.1.4'
O O 0.0106 0.0060 'International Tables Vol C Tables 4.2.6.8 and 6.1.1.4'
Si Si 0.0817 0.0704 'International Tables Vol C Tables 4.2.6.8 and 6.1.1.4'

loop_
_geom_angle_atom_site_label_1
_geom_angle_atom_site_label_2
_geom_angle_atom_site_label_3
_geom_angle
C2 Si1 C1 48.66(12)
C2 Si1 B1 150.05(13)
C1 Si1 B1 154.24(13)
C53 N5 B2 129.8(2)
C52 N5 C53 119.1(2)
C52 N5 B2 107.2(2)
C25 N7 C39 120.7(2)
C25 N7 B3 107.2(2)
B3 N7 C39 128.8(2)
B3 N3 C24 119.67(19)
B1 N3 C24 106.9(2)
B1 N3 B3 132.0(2)
C26 N8 C27 123.0(2)
C26 N8 B3 108.0(2)
B3 N8 C27 127.6(2)
C51 N6 C65 121.3(2)
C51 N6 B2 107.7(2)
B2 N6 C65 129.4(2)
B2 N4 C23 119.7(2)
B1 N4 C23 106.36(19)
B1 N4 B2 133.1(2)
C2 N2 C4 122.5(2)
C2 N2 Li1 99.1(2)
C4 N2 Li1 138.2(2)
C1 N1 C3 124.8(2)
C1 N1 Li1 99.3(2)
C3 N1 Li1 135.8(2)
C77 O1 C80 109.0(3)
C77 O1 Li1 123.9(3)
C80 O1 Li1 126.8(3)
C44 C39 N7 118.6(2)
C40 C39 N7 120.0(2)
C40 C39 C44 121.4(2)
C70 C65 N6 118.5(2)
C66 C65 N6 120.3(2)
C66 C65 C70 121.1(2)
C39 C44 C45 122.6(2)
C43 C44 C39 118.2(2)
C43 C44 C45 119.2(2)
N7 C25 H25 125.0
C26 C25 N7 109.9(2)
C26 C25 H25 125.0
C32 C27 N8 118.7(2)
C28 C27 N8 119.7(2)
C28 C27 C32 121.5(2)
N8 C26 H26 125.2
C25 C26 N8 109.5(2)
C25 C26 H26 125.2
C54 C53 N5 121.2(2)
C54 C53 C58 120.1(2)
C58 C53 N5 118.6(2)
N6 C51 H51 125.4
C52 C51 N6 109.3(2)
C52 C51 H51 125.4
C27 C32 C33 122.8(2)
C31 C32 C27 118.1(3)
C31 C32 C33 119.1(2)
C27 C28 C36 122.7(2)
C27 C28 C29 117.6(2)
C29 C28 C36 119.7(2)
N5 C52 H52 124.7
C51 C52 N5 110.6(2)
C51 C52 H52 124.7
Si1 C2 Li1 138.19(17)
N2 C2 Si1 170.8(2)
N2 C2 C1 122.8(2)
N2 C2 Li1 50.10(17)
C1 C2 Si1 65.85(15)
C1 C2 Li1 72.79(18)
N3 C24 H24A 111.0
N3 C24 H24B 111.0
N3 C24 C23 103.57(19)
H24A C24 H24B 109.0
C23 C24 H24A 111.0
C23 C24 H24B 111.0
C39 C40 C48 122.8(2)
C39 C40 C41 118.2(3)
C41 C40 C48 119.0(2)
C65 C70 C71 122.9(3)
C69 C70 C65 118.0(3)
C69 C70 C71 119.1(3)
N2 C4 C15 115.1(2)
N2 C4 C14 107.6(2)
N2 C4 C16 109.0(2)
C14 C4 C15 108.6(2)
C16 C4 C15 108.6(2)
C16 C4 C14 107.7(2)
C40 C48 H48 107.8
C40 C48 C50 110.2(2)
C40 C48 C49 112.5(2)
C50 C48 H48 107.8
C50 C48 C49 110.5(2)
C49 C48 H48 107.8
Si1 C1 Li1 138.39(17)
N1 C1 Si1 170.2(2)
N1 C1 C2 123.1(2)
N1 C1 Li1 49.79(18)
C2 C1 Si1 65.49(15)
C2 C1 Li1 73.35(18)
N1 C3 C6 107.7(2)
N1 C3 C11 116.2(2)
N1 C3 C5 107.8(2)
C6 C3 C5 108.6(2)
C11 C3 C6 109.2(2)
C11 C3 C5 107.2(2)
N4 C23 C24 103.7(2)
N4 C23 H23A 111.0
N4 C23 H23B 111.0
C24 C23 H23A 111.0
C24 C23 H23B 111.0
H23A C23 H23B 109.0
C65 C66 C74 123.0(2)
C67 C66 C65 118.1(3)
C67 C66 C74 118.9(3)
C44 C43 H43 119.3
C42 C43 C44 121.4(3)
C42 C43 H43 119.3
C54 C59 H59 108.0
C54 C59 C60 110.8(2)
C54 C59 C61 112.2(2)
C60 C59 H59 108.0
C60 C59 C61 109.7(3)
C61 C59 H59 108.0
C53 C54 C59 122.8(2)
C55 C54 C53 118.7(3)
C55 C54 C59 118.5(3)
C28 C36 H36 108.1
C28 C36 C37 110.4(2)
C37 C36 H36 108.1
C38 C36 C28 112.3(3)
C38 C36 H36 108.1
C38 C36 C37 109.6(3)
C28 C29 H29 119.0
C30 C29 C28 122.1(3)
C30 C29 H29 119.0
C44 C45 H45 107.3
C44 C45 C46 109.7(2)
C44 C45 C47 113.3(2)
C46 C45 H45 107.3
C47 C45 H45 107.3
C47 C45 C46 111.6(3)
C40 C41 H41 119.4
C42 C41 C40 121.1(3)
C42 C41 H41 119.4
C32 C31 H31 119.4
C30 C31 C32 121.3(3)
C30 C31 H31 119.4
C53 C58 C62 123.5(2)
C57 C58 C53 118.3(3)
C57 C58 C62 118.2(3)
C66 C67 H67 119.2
C68 C67 C66 121.5(3)
C68 C67 H67 119.2
C15 C17 H17 109.4
C22 C17 H17 109.4
C22 C17 C15 109.3(3)
C18 C17 H17 109.4
C18 C17 C15 110.2(3)
C18 C17 C22 109.0(3)
C4 C15 H15A 109.6
C4 C15 H15B 109.6
C17 C15 C4 110.1(2)
C17 C15 H15A 109.6
C17 C15 H15B 109.6
H15A C15 H15B 108.1
C4 C14 H14A 109.3
C4 C14 H14B 109.3
H14A C14 H14B 108.0
C21 C14 C4 111.6(2)
C21 C14 H14A 109.3
C21 C14 H14B 109.3
C43 C42 C41 119.8(3)
C43 C42 H42 120.1
C41 C42 H42 120.1
N7 B3 N3 128.9(2)
N8 B3 N7 105.3(2)
N8 B3 N3 125.7(2)
C70 C69 H69 119.2
C68 C69 C70 121.5(3)
C68 C69 H69 119.2
C58 C57 H57 119.1
C56 C57 C58 121.9(3)
C56 C57 H57 119.1
C32 C33 H33 107.6
C32 C33 C34 111.8(3)
C32 C33 C35 111.1(3)
C34 C33 H33 107.6
C35 C33 H33 107.6
C35 C33 C34 111.1(3)
C3 C6 H6A 109.5
C3 C6 H6B 109.5
C3 C6 C7 110.9(2)
H6A C6 H6B 108.0
C7 C6 H6A 109.5
C7 C6 H6B 109.5
C29 C30 C31 119.4(3)
C29 C30 H30 120.3
C31 C30 H30 120.3
C70 C71 H71 108.0
C70 C71 C73 111.3(3)
C70 C71 C72 111.2(2)
C73 C71 H71 108.0
C72 C71 H71 108.0
C72 C71 C73 110.2(3)
N6 B2 N5 105.2(2)
N6 B2 N4 125.9(2)
N4 B2 N5 128.8(2)
C4 C16 H16A 109.4
C4 C16 H16B 109.4
C4 C16 C19 111.0(3)
H16A C16 H16B 108.0
C19 C16 H16A 109.4
C19 C16 H16B 109.4
C66 C74 H74 107.7
C66 C74 C75 111.7(2)
C66 C74 C76 111.1(3)
C75 C74 H74 107.7
C75 C74 C76 110.8(3)
C76 C74 H74 107.7
C3 C11 H11A 109.7
C3 C11 H11B 109.7
C3 C11 C10 110.0(2)
H11A C11 H11B 108.2
C10 C11 H11A 109.7
C10 C11 H11B 109.7
C67 C68 H68 120.2
C69 C68 C67 119.6(3)
C69 C68 H68 120.2
C3 C5 H5A 109.3
C3 C5 H5B 109.3
H5A C5 H5B 108.0
C8 C5 C3 111.4(2)
C8 C5 H5A 109.3
C8 C5 H5B 109.3
C11 C10 H10 109.4
C9 C10 C11 110.9(3)
C9 C10 H10 109.4
C9 C10 C12 108.0(3)
C12 C10 C11 109.6(3)
C12 C10 H10 109.4
C48 C50 H50A 109.5
C48 C50 H50B 109.5
C48 C50 H50C 109.5
H50A C50 H50B 109.5
H50A C50 H50C 109.5
H50B C50 H50C 109.5
C58 C62 H62 108.1
C58 C62 C64 110.5(2)
C58 C62 C63 111.8(2)
C64 C62 H62 108.1
C64 C62 C63 110.2(3)
C63 C62 H62 108.1
N3 B1 Si1 126.93(19)
N3 B1 N4 109.9(2)
N4 B1 Si1 123.16(19)
C16 C19 H19 109.7
C16 C19 C18 109.2(3)
C20 C19 C16 109.8(3)
C20 C19 H19 109.7
C20 C19 C18 108.9(3)
C18 C19 H19 109.7
C48 C49 H49A 109.5
C48 C49 H49B 109.5
C48 C49 H49C 109.5
H49A C49 H49B 109.5
H49A C49 H49C 109.5
H49B C49 H49C 109.5
C19 C20 H20A 109.7
C19 C20 H20B 109.7
H20A C20 H20B 108.2
C21 C20 C19 109.7(3)
C21 C20 H20A 109.7
C21 C20 H20B 109.7
H13A C13 H13B 108.2
C7 C13 H13A 109.7
C7 C13 H13B 109.7
C8 C13 H13A 109.7
C8 C13 H13B 109.7
C8 C13 C7 109.6(3)
C54 C55 H55 119.4
C56 C55 C54 121.2(3)
C56 C55 H55 119.4
C57 C56 C55 119.8(3)
C57 C56 H56 120.1
C55 C56 H56 120.1
C45 C46 H46A 109.5
C45 C46 H46B 109.5
C45 C46 H46C 109.5
H46A C46 H46B 109.5
H46A C46 H46C 109.5
H46B C46 H46C 109.5
C14 C21 H21 109.7
C14 C21 C22 108.7(2)
C20 C21 C14 109.2(3)
C20 C21 H21 109.7
C20 C21 C22 109.8(3)
C22 C21 H21 109.7
C59 C60 H60A 109.5
C59 C60 H60B 109.5
C59 C60 H60C 109.5
H60A C60 H60B 109.5
H60A C60 H60C 109.5
H60B C60 H60C 109.5
C6 C7 H7 109.7
C13 C7 C6 109.0(3)
C13 C7 H7 109.7
C12 C7 C6 108.4(3)
C12 C7 C13 110.4(3)
C12 C7 H7 109.7
C62 C64 H64A 109.5
C62 C64 H64B 109.5
C62 C64 H64C 109.5
H64A C64 H64B 109.5
H64A C64 H64C 109.5
H64B C64 H64C 109.5
C71 C73 H73A 109.5
C71 C73 H73B 109.5
C71 C73 H73C 109.5
H73A C73 H73B 109.5
H73A C73 H73C 109.5
H73B C73 H73C 109.5
C17 C22 C21 109.2(3)
C17 C22 H22A 109.8
C17 C22 H22B 109.8
C21 C22 H22A 109.8
C21 C22 H22B 109.8
H22A C22 H22B 108.3
C17 C18 C19 109.9(3)
C17 C18 H18A 109.7
C17 C18 H18B 109.7
C19 C18 H18A 109.7
C19 C18 H18B 109.7
H18A C18 H18B 108.2
C10 C9 H9A 109.7
C10 C9 H9B 109.7
C10 C9 C8 109.8(3)
H9A C9 H9B 108.2
C8 C9 H9A 109.7
C8 C9 H9B 109.7
C5 C8 H8 109.7
C13 C8 C5 109.5(3)
C13 C8 C9 108.9(3)
C13 C8 H8 109.7
C9 C8 C5 109.3(3)
C9 C8 H8 109.7
C45 C47 H47A 109.5
C45 C47 H47B 109.5
C45 C47 H47C 109.5
H47A C47 H47B 109.5
H47A C47 H47C 109.5
H47B C47 H47C 109.5
C74 C75 H75A 109.5
C74 C75 H75B 109.5
C74 C75 H75C 109.5
H75A C75 H75B 109.5
H75A C75 H75C 109.5
H75B C75 H75C 109.5
C62 C63 H63A 109.5
C62 C63 H63B 109.5
C62 C63 H63C 109.5
H63A C63 H63B 109.5
H63A C63 H63C 109.5
H63B C63 H63C 109.5
C33 C34 H34A 109.5
C33 C34 H34B 109.5
C33 C34 H34C 109.5
H34A C34 H34B 109.5
H34A C34 H34C 109.5
H34B C34 H34C 109.5
C59 C61 H61A 109.5
C59 C61 H61B 109.5
C59 C61 H61C 109.5
H61A C61 H61B 109.5
H61A C61 H61C 109.5
H61B C61 H61C 109.5
C36 C37 H37A 109.5
C36 C37 H37B 109.5
C36 C37 H37C 109.5
H37A C37 H37B 109.5
H37A C37 H37C 109.5
H37B C37 H37C 109.5
C74 C76 H76A 109.5
C74 C76 H76B 109.5
C74 C76 H76C 109.5
H76A C76 H76B 109.5
H76A C76 H76C 109.5
H76B C76 H76C 109.5
C10 C12 H12A 109.8
C10 C12 H12B 109.8
C7 C12 C10 109.6(3)
C7 C12 H12A 109.8
C7 C12 H12B 109.8
H12A C12 H12B 108.2
C36 C38 H38A 109.5
C36 C38 H38B 109.5
C36 C38 H38C 109.5
H38A C38 H38B 109.5
H38A C38 H38C 109.5
H38B C38 H38C 109.5
C71 C72 H72A 109.5
C71 C72 H72B 109.5
C71 C72 H72C 109.5
H72A C72 H72B 109.5
H72A C72 H72C 109.5
H72B C72 H72C 109.5
C33 C35 H35A 109.5
C33 C35 H35B 109.5
C33 C35 H35C 109.5
H35A C35 H35B 109.5
H35A C35 H35C 109.5
H35B C35 H35C 109.5
H79A C79 H79B 108.7
C78 C79 H79A 110.5
C78 C79 H79B 110.5
C80 C79 H79A 110.5
C80 C79 H79B 110.5
C80 C79 C78 106.2(3)
C79 C78 H78A 110.6
C79 C78 H78B 110.6
C79 C78 C77 105.8(3)
H78A C78 H78B 108.7
C77 C78 H78A 110.6
C77 C78 H78B 110.6
C85 C84 C87 118.9(5)
C83 C84 C85 119.8(5)
C83 C84 C87 121.4(5)
C84 C85 H85 120.3
C84 C85 C86 119.4(4)
C86 C85 H85 120.3
O1 C77 C78 107.3(3)
O1 C77 H77A 110.3
O1 C77 H77B 110.3
C78 C77 H77A 110.3
C78 C77 H77B 110.3
H77A C77 H77B 108.5
O1 C80 C79 107.2(3)
O1 C80 H80A 110.3
O1 C80 H80B 110.3
C79 C80 H80A 110.3
C79 C80 H80B 110.3
H80A C80 H80B 108.5
C84 C83 H83 119.4
C82 C83 C84 121.1(6)
C82 C83 H83 119.4
C85 C86 H86 120.8
C81 C86 C85 118.5(5)
C81 C86 H86 120.8
C86 C81 H81 119.9
C86 C81 C82 120.2(6)
C82 C81 H81 119.9
C83 C82 C81 120.9(6)
C83 C82 H82 119.5
C81 C82 H82 119.5
C84 C87 H87A 109.5
C84 C87 H87B 109.5
C84 C87 H87C 109.5
H87A C87 H87B 109.5
H87A C87 H87C 109.5
H87B C87 H87C 109.5
N2 Li1 C2 30.80(11)
N2 Li1 C1 64.65(16)
N1 Li1 N2 95.5(2)
N1 Li1 C2 64.76(16)
N1 Li1 C1 30.90(11)
O1 Li1 N2 133.9(3)
O1 Li1 N1 129.7(3)
O1 Li1 C2 162.7(3)
O1 Li1 C1 159.1(3)
C1 Li1 C2 33.87(10)

loop_
_geom_bond_atom_site_label_1
_geom_bond_atom_site_label_2
_geom_bond_distance
Si1 C2 1.785(3)
Si1 C1 1.790(3)
Si1 B1 2.001(3)
N5 C53 1.443(3)
N5 C52 1.404(3)
N5 B2 1.445(4)
N7 C39 1.444(3)
N7 C25 1.410(3)
N7 B3 1.438(3)
N3 C24 1.486(3)
N3 B3 1.450(3)
N3 B1 1.428(3)
N8 C27 1.440(3)
N8 C26 1.402(3)
N8 B3 1.434(3)
N6 C65 1.441(3)
N6 C51 1.413(3)
N6 B2 1.438(4)
N4 C23 1.489(3)
N4 B2 1.439(3)
N4 B1 1.438(3)
N2 C2 1.313(3)
N2 C4 1.468(3)
N2 Li1 1.968(5)
N1 C1 1.314(3)
N1 C3 1.462(3)
N1 Li1 1.954(5)
O1 C77 1.423(4)
O1 C80 1.430(4)
O1 Li1 1.921(5)
C39 C44 1.407(4)
C39 C40 1.396(4)
C65 C70 1.408(4)
C65 C66 1.394(4)
C44 C43 1.392(4)
C44 C45 1.514(4)
C25 H25 0.9500
C25 C26 1.334(4)
C27 C32 1.408(4)
C27 C28 1.396(4)
C26 H26 0.9500
C53 C54 1.404(4)
C53 C58 1.422(4)
C51 H51 0.9500
C51 C52 1.331(4)
C32 C31 1.391(4)
C32 C33 1.516(4)
C28 C36 1.519(4)
C28 C29 1.396(4)
C52 H52 0.9500
C2 C1 1.473(4)
C2 Li1 2.532(5)
C24 H24A 0.9900
C24 H24B 0.9900
C24 C23 1.514(4)
C40 C48 1.513(4)
C40 C41 1.402(4)
C70 C69 1.395(4)
C70 C71 1.516(4)
C4 C15 1.536(4)
C4 C14 1.534(4)
C4 C16 1.529(4)
C48 H48 1.0000
C48 C50 1.534(4)
C48 C49 1.534(4)
C1 Li1 2.525(5)
C3 C6 1.529(4)
C3 C11 1.526(4)
C3 C5 1.536(4)
C23 H23A 0.9900
C23 H23B 0.9900
C66 C67 1.395(4)
C66 C74 1.516(4)
C43 H43 0.9500
C43 C42 1.380(4)
C59 H59 1.0000
C59 C54 1.512(4)
C59 C60 1.537(4)
C59 C61 1.539(4)
C54 C55 1.400(4)
C36 H36 1.0000
C36 C37 1.520(4)
C36 C38 1.515(4)
C29 H29 0.9500
C29 C30 1.373(4)
C45 H45 1.0000
C45 C46 1.537(4)
C45 C47 1.520(4)
C41 H41 0.9500
C41 C42 1.381(4)
C31 H31 0.9500
C31 C30 1.382(4)
C58 C57 1.391(4)
C58 C62 1.517(4)
C67 H67 0.9500
C67 C68 1.377(4)
C17 H17 1.0000
C17 C15 1.535(4)
C17 C22 1.532(5)
C17 C18 1.522(5)
C15 H15A 0.9900
C15 H15B 0.9900
C14 H14A 0.9900
C14 H14B 0.9900
C14 C21 1.524(4)
C42 H42 0.9500
C69 H69 0.9500
C69 C68 1.370(5)
C57 H57 0.9500
C57 C56 1.370(5)
C33 H33 1.0000
C33 C34 1.545(4)
C33 C35 1.528(4)
C6 H6A 0.9900
C6 H6B 0.9900
C6 C7 1.535(4)
C30 H30 0.9500
C71 H71 1.0000
C71 C73 1.535(4)
C71 C72 1.532(4)
C16 H16A 0.9900
C16 H16B 0.9900
C16 C19 1.530(4)
C74 H74 1.0000
C74 C75 1.523(4)
C74 C76 1.528(4)
C11 H11A 0.9900
C11 H11B 0.9900
C11 C10 1.536(4)
C68 H68 0.9500
C5 H5A 0.9900
C5 H5B 0.9900
C5 C8 1.528(4)
C10 H10 1.0000
C10 C9 1.520(5)
C10 C12 1.528(5)
C50 H50A 0.9800
C50 H50B 0.9800
C50 H50C 0.9800
C62 H62 1.0000
C62 C64 1.532(4)
C62 C63 1.533(4)
C19 H19 1.0000
C19 C20 1.526(5)
C19 C18 1.531(4)
C49 H49A 0.9800
C49 H49B 0.9800
C49 H49C 0.9800
C20 H20A 0.9900
C20 H20B 0.9900
C20 C21 1.516(5)
C13 H13A 0.9900
C13 H13B 0.9900
C13 C7 1.525(5)
C13 C8 1.515(5)
C55 H55 0.9500
C55 C56 1.379(4)
C56 H56 0.9500
C46 H46A 0.9800
C46 H46B 0.9800
C46 H46C 0.9800
C21 H21 1.0000
C21 C22 1.542(4)
C60 H60A 0.9800
C60 H60B 0.9800
C60 H60C 0.9800
C7 H7 1.0000
C7 C12 1.523(5)
C64 H64A 0.9800
C64 H64B 0.9800
C64 H64C 0.9800
C73 H73A 0.9800
C73 H73B 0.9800
C73 H73C 0.9800
C22 H22A 0.9900
C22 H22B 0.9900
C18 H18A 0.9900
C18 H18B 0.9900
C9 H9A 0.9900
C9 H9B 0.9900
C9 C8 1.521(5)
C8 H8 1.0000
C47 H47A 0.9800
C47 H47B 0.9800
C47 H47C 0.9800
C75 H75A 0.9800
C75 H75B 0.9800
C75 H75C 0.9800
C63 H63A 0.9800
C63 H63B 0.9800
C63 H63C 0.9800
C34 H34A 0.9800
C34 H34B 0.9800
C34 H34C 0.9800
C61 H61A 0.9800
C61 H61B 0.9800
C61 H61C 0.9800
C37 H37A 0.9800
C37 H37B 0.9800
C37 H37C 0.9800
C76 H76A 0.9800
C76 H76B 0.9800
C76 H76C 0.9800
C12 H12A 0.9900
C12 H12B 0.9900
C38 H38A 0.9800
C38 H38B 0.9800
C38 H38C 0.9800
C72 H72A 0.9800
C72 H72B 0.9800
C72 H72C 0.9800
C35 H35A 0.9800
C35 H35B 0.9800
C35 H35C 0.9800
C79 H79A 0.9900
C79 H79B 0.9900
C79 C78 1.456(5)
C79 C80 1.456(5)
C78 H78A 0.9900
C78 H78B 0.9900
C78 C77 1.469(5)
C84 C85 1.387(6)
C84 C83 1.356(6)
C84 C87 1.493(6)
C85 H85 0.9500
C85 C86 1.415(6)
C77 H77A 0.9900
C77 H77B 0.9900
C80 H80A 0.9900
C80 H80B 0.9900
C83 H83 0.9500
C83 C82 1.331(8)
C86 H86 0.9500
C86 C81 1.361(7)
C81 H81 0.9500
C81 C82 1.385(8)
C82 H82 0.9500
C87 H87A 0.9800
C87 H87B 0.9800
C87 H87C 0.9800
